data_1530509
loop_
_publ_author_name
'Ono, S.'
'Nomura, K.'
'Hayakawa, H.'
'Suzuki, A.'
'Nishimiya, N.'
'Tabata, T.'

_publ_section_title
;
 Structure analysis of the metal sublattice of the low temperature form of
 Mg2 Ni H4
;
_journal_name_full 'Journal of the Less-Common Metals'
_journal_page_first 63
_journal_page_last 71
_journal_volume 88
_journal_year 1982
_chemical_formula_sum 'H4 Mg2 Ni'
_chemical_name_systematic 'Mg2 Ni H4'
_space_group_IT_number 9
_symmetry_space_group_name_Hall 'I -2yc'
_symmetry_space_group_name_H-M 'I 1 c 1'
_cell_angle_alpha 90
_cell_angle_beta 93.21
_cell_angle_gamma 90
_cell_formula_units_Z 8
_cell_length_a 13.2012
_cell_length_b 6.4067
_cell_length_c 6.4913
_cell_volume 548.148
_citation_journal_id_ASTM JCOMAH
_cod_data_source_file Ono_JCOMAH_1982_975.cif
_cod_data_source_block H4Mg2Ni1
_cod_original_cell_volume 548.1476
_cod_original_sg_symbol_Hall 'C -2yc (x,y,-x+z)'
_cod_original_formula_sum 'H4 Mg2 Ni1'
_cod_database_code 1530509

loop_
_symmetry_equiv_pos_as_xyz
x,y,z
x,-y,z+1/2
x+1/2,y+1/2,z+1/2
x+1/2,-y+1/2,z+1

loop_
_atom_site_label
_atom_site_type_symbol
_atom_site_fract_x
_atom_site_fract_y
_atom_site_fract_z
_atom_site_occupancy
_atom_site_U_iso_or_equiv
Mg2 Mg 0.1215 0.742 0.287 1 0.0
Mg3 Mg 0.3561 0.2618 0.341 1 0.0
Ni1 Ni 0.2435 0.4669 0.0689 1 0.0
Mg4 Mg 0.385 0.7435 0.2309 1 0.0
Mg1 Mg 0.1086 0.2485 0.283 1 0.0
Ni2 Ni 0 0.0018 0 1 0.0
